data_2227484
loop_
_publ_author_name
'Yang, Qian-Jiao'
'Liu, Dan'
'Zuo, Jian'
'Hu, Guo-Dong'
'Zhao, Lin-Xiang'

_publ_section_title
;
 Ethyl 2-[(<i>Z</i>)-2-benzylhydrazin-1-ylidene]-2-bromoacetate
;
_journal_coeditor_code HB5585
_journal_issue 9
_journal_name_full 'Acta Crystallographica Section E'
_journal_page_first o2334
_journal_paper_doi 10.1107/S1600536810032071
_journal_volume 66
_journal_year 2010
_chemical_formula_iupac 'C11 H13 Br N2 O2'
_chemical_formula_moiety 'C11 H13 Br N2 O2'
_chemical_formula_sum 'C11 H13 Br N2 O2'
_chemical_formula_weight 285.14
_chemical_name_systematic
;
Ethyl 2-[(<i>Z</i>)-2-benzylhydrazin-1-ylidene]-2-bromoacetate
;
_space_group_IT_number 14
_symmetry_cell_setting monoclinic
_symmetry_space_group_name_Hall '-P 2ybc'
_symmetry_space_group_name_H-M 'P 1 21/c 1'
_atom_sites_solution_hydrogens geom
_atom_sites_solution_primary direct
_atom_sites_solution_secondary difmap
_audit_creation_method SHELXL-97
_cell_angle_alpha 90.00
_cell_angle_beta 92.935(4)
_cell_angle_gamma 90.00
_cell_formula_units_Z 4
_cell_length_a 9.0460(10)
_cell_length_b 11.2350(10)
_cell_length_c 12.326(2)
_cell_measurement_reflns_used 1479
_cell_measurement_temperature 294(2)
_cell_measurement_theta_max 24.83
_cell_measurement_theta_min 2.25
_cell_volume 1251.1(3)
_computing_cell_refinement 'SAINT (Siemens, 1996)'
_computing_data_collection 'SMART (Siemens, 1996)'
_computing_data_reduction 'SAINT (Siemens, 1996)'
_computing_molecular_graphics 'SHELXTL (Sheldrick, 2008)'
_computing_publication_material 'SHELXTL (Sheldrick, 2008)'
_computing_structure_refinement 'SHELXL97 (Sheldrick, 2008)'
_computing_structure_solution 'SHELXS97 (Sheldrick, 2008)'
_diffrn_ambient_temperature 294(2)
_diffrn_measured_fraction_theta_full 0.992
_diffrn_measured_fraction_theta_max 0.992
_diffrn_measurement_device_type 'Bruker APEX CCD'
_diffrn_measurement_method 'phi and omega scans'
_diffrn_radiation_monochromator graphite
_diffrn_radiation_source 'fine-focus sealed tube'
_diffrn_radiation_type MoK\a
_diffrn_radiation_wavelength 0.71073
_diffrn_reflns_av_R_equivalents 0.0194
_diffrn_reflns_av_sigmaI/netI 0.0294
_diffrn_reflns_limit_h_max 10
_diffrn_reflns_limit_h_min -10
_diffrn_reflns_limit_k_max 7
_diffrn_reflns_limit_k_min -13
_diffrn_reflns_limit_l_max 14
_diffrn_reflns_limit_l_min -7
_diffrn_reflns_number 4952
_diffrn_reflns_theta_full 25.00
_diffrn_reflns_theta_max 25.00
_diffrn_reflns_theta_min 2.25
_exptl_absorpt_coefficient_mu 3.274
_exptl_absorpt_correction_T_max 0.803
_exptl_absorpt_correction_T_min 0.495
_exptl_absorpt_correction_type multi-scan
_exptl_absorpt_process_details '(SADABS; Siemens, 1996)'
_exptl_crystal_colour colorless
_exptl_crystal_density_diffrn 1.514
_exptl_crystal_density_method 'not measured'
_exptl_crystal_description block
_exptl_crystal_F_000 576
_exptl_crystal_size_max 0.25
_exptl_crystal_size_mid 0.14
_exptl_crystal_size_min 0.07
_refine_diff_density_max 0.256
_refine_diff_density_min -0.607
_refine_ls_extinction_method none
_refine_ls_goodness_of_fit_ref 1.021
_refine_ls_hydrogen_treatment constr
_refine_ls_matrix_type full
_refine_ls_number_parameters 146
_refine_ls_number_reflns 2188
_refine_ls_number_restraints 0
_refine_ls_restrained_S_all 1.021
_refine_ls_R_factor_all 0.0639
_refine_ls_R_factor_gt 0.0375
_refine_ls_shift/su_max 0.000
_refine_ls_shift/su_mean 0.000
_refine_ls_structure_factor_coef Fsqd
_refine_ls_weighting_details 'calc w=1/[\s^2^(Fo^2^)+(0.0656P)^2^] where P=(Fo^2^+2Fc^2^)/3'
_refine_ls_weighting_scheme calc
_refine_ls_wR_factor_gt 0.0989
_refine_ls_wR_factor_ref 0.1114
_reflns_number_gt 1475
_reflns_number_total 2188
_reflns_threshold_expression I>2\s(I)
_cod_data_source_file hb5585.cif
_cod_data_source_block I
_cod_original_sg_symbol_H-M 'P 21/c'
_cod_database_code 2227484
_cod_database_fobs_code 2227484

loop_
_symmetry_equiv_pos_as_xyz
'x, y, z'
'-x, y+1/2, -z+1/2'
'-x, -y, -z'
'x, -y-1/2, z-1/2'

loop_
_atom_site_type_symbol
_atom_site_label
_atom_site_fract_x
_atom_site_fract_y
_atom_site_fract_z
_atom_site_U_iso_or_equiv
_atom_site_adp_type
_atom_site_calc_flag
_atom_site_refinement_flags
_atom_site_occupancy
_atom_site_disorder_assembly
_atom_site_disorder_group
Br Br1 0.44688(4) 0.25237(4) 0.31304(3) 0.0668(2) Uani d . 1 . .
O O1 0.3161(3) 0.0317(2) 0.2073(2) 0.0755(8) Uani d . 1 . .
O O2 0.3458(2) 0.0749(2) 0.03230(18) 0.0534(6) Uani d . 1 . .
N N1 0.5769(3) 0.3675(3) 0.1176(2) 0.0501(7) Uani d . 1 . .
H H1 0.5721 0.3973 0.1815 0.060 Uiso calc R 1 . .
N N2 0.5071(3) 0.2673(2) 0.0922(2) 0.0424(7) Uani d . 1 . .
C C1 0.8144(3) 0.3760(3) 0.0231(3) 0.0436(8) Uani d . 1 . .
C C2 0.8605(4) 0.3447(4) -0.0771(3) 0.0726(11) Uani d . 1 . .
H H2 0.7946 0.3505 -0.1374 0.087 Uiso calc R 1 . .
C C3 1.0035(5) 0.3045(4) -0.0906(4) 0.0852(13) Uani d . 1 . .
H H3 1.0321 0.2834 -0.1594 0.102 Uiso calc R 1 . .
C C4 1.1013(4) 0.2958(4) -0.0045(4) 0.0696(11) Uani d . 1 . .
H H4 1.1976 0.2700 -0.0136 0.083 Uiso calc R 1 . .
C C5 1.0569(4) 0.3253(4) 0.0954(4) 0.0830(13) Uani d . 1 . .
H H5 1.1234 0.3182 0.1551 0.100 Uiso calc R 1 . .
C C6 0.9142(4) 0.3659(4) 0.1105(3) 0.0721(11) Uani d . 1 . .
H H6 0.8863 0.3862 0.1797 0.087 Uiso calc R 1 . .
C C7 0.6617(3) 0.4268(3) 0.0367(3) 0.0475(8) Uani d . 1 . .
H H7A 0.6717 0.5101 0.0563 0.057 Uiso calc R 1 . .
H H7B 0.6064 0.4228 -0.0327 0.057 Uiso calc R 1 . .
C C8 0.4424(3) 0.2069(3) 0.1640(3) 0.0432(7) Uani d . 1 . .
C C9 0.3625(3) 0.0958(3) 0.1382(3) 0.0508(8) Uani d . 1 . .
C C10 0.2617(4) -0.0317(4) 0.0018(3) 0.0722(11) Uani d . 1 . .
H H10A 0.1758 -0.0378 0.0454 0.087 Uiso calc R 1 . .
H H10B 0.3226 -0.1017 0.0151 0.087 Uiso calc R 1 . .
C C11 0.2142(5) -0.0254(4) -0.1139(3) 0.0950(15) Uani d . 1 . .
H H11A 0.1489 0.0412 -0.1259 0.142 Uiso calc R 1 . .
H H11B 0.1632 -0.0974 -0.1349 0.142 Uiso calc R 1 . .
H H11C 0.2993 -0.0159 -0.1565 0.142 Uiso calc R 1 . .

loop_
_atom_site_aniso_label
_atom_site_aniso_U_11
_atom_site_aniso_U_22
_atom_site_aniso_U_33
_atom_site_aniso_U_12
_atom_site_aniso_U_13
_atom_site_aniso_U_23
Br1 0.0724(3) 0.0882(4) 0.0405(3) -0.00890(18) 0.00985(18) -0.00325(18)
O1 0.1002(19) 0.0639(19) 0.0630(17) -0.0140(15) 0.0091(14) 0.0199(14)
O2 0.0622(13) 0.0418(15) 0.0561(14) -0.0035(11) 0.0025(11) -0.0015(11)
N1 0.0508(14) 0.0531(19) 0.0473(16) -0.0048(13) 0.0106(12) -0.0090(14)
N2 0.0409(13) 0.0448(19) 0.0414(15) 0.0058(12) 0.0014(12) -0.0029(12)
C1 0.0470(16) 0.0314(19) 0.053(2) -0.0016(13) 0.0059(15) 0.0020(16)
C2 0.063(2) 0.099(3) 0.056(2) 0.012(2) 0.0053(18) 0.000(2)
C3 0.080(3) 0.104(4) 0.074(3) 0.021(3) 0.024(2) -0.012(3)
C4 0.055(2) 0.057(3) 0.099(4) 0.0130(18) 0.022(2) 0.011(2)
C5 0.059(2) 0.110(4) 0.079(3) 0.022(2) -0.005(2) 0.015(3)
C6 0.061(2) 0.099(3) 0.056(2) 0.013(2) 0.0058(19) 0.001(2)
C7 0.0470(17) 0.041(2) 0.055(2) 0.0042(14) 0.0064(15) 0.0036(16)
C8 0.0423(16) 0.048(2) 0.0393(18) 0.0079(14) 0.0031(14) 0.0039(15)
C9 0.0520(18) 0.049(2) 0.051(2) 0.0064(15) 0.0036(15) 0.0049(18)
C10 0.090(3) 0.046(3) 0.080(3) -0.014(2) 0.003(2) -0.009(2)
C11 0.114(4) 0.069(3) 0.099(4) -0.014(3) -0.026(3) -0.008(3)

loop_
_atom_type_symbol
_atom_type_description
_atom_type_scat_dispersion_real
_atom_type_scat_dispersion_imag
_atom_type_scat_source
C C 0.0033 0.0016 'International Tables Vol C Tables 4.2.6.8 and 6.1.1.4'
H H 0.0000 0.0000 'International Tables Vol C Tables 4.2.6.8 and 6.1.1.4'
N N 0.0061 0.0033 'International Tables Vol C Tables 4.2.6.8 and 6.1.1.4'
O O 0.0106 0.0060 'International Tables Vol C Tables 4.2.6.8 and 6.1.1.4'
Br Br -0.2901 2.4595 'International Tables Vol C Tables 4.2.6.8 and 6.1.1.4'

loop_
_geom_angle_atom_site_label_1
_geom_angle_atom_site_label_2
_geom_angle_atom_site_label_3
_geom_angle_site_symmetry_1
_geom_angle_site_symmetry_3
_geom_angle
_geom_angle_publ_flag
C9 O2 C10 . . 115.5(3) ?
N2 N1 C7 . . 119.5(3) ?
N2 N1 H1 . . 120.2 ?
C7 N1 H1 . . 120.2 ?
C8 N2 N1 . . 121.2(3) ?
C2 C1 C6 . . 117.9(3) ?
C2 C1 C7 . . 121.2(3) ?
C6 C1 C7 . . 120.7(3) ?
C1 C2 C3 . . 121.3(4) ?
C1 C2 H2 . . 119.4 ?
C3 C2 H2 . . 119.4 ?
C4 C3 C2 . . 120.5(4) ?
C4 C3 H3 . . 119.7 ?
C2 C3 H3 . . 119.7 ?
C3 C4 C5 . . 118.9(4) ?
C3 C4 H4 . . 120.6 ?
C5 C4 H4 . . 120.6 ?
C4 C5 C6 . . 121.5(4) ?
C4 C5 H5 . . 119.3 ?
C6 C5 H5 . . 119.3 ?
C1 C6 C5 . . 119.9(4) ?
C1 C6 H6 . . 120.1 ?
C5 C6 H6 . . 120.1 ?
N1 C7 C1 . . 114.9(3) ?
N1 C7 H7A . . 108.5 ?
C1 C7 H7A . . 108.5 ?
N1 C7 H7B . . 108.5 ?
C1 C7 H7B . . 108.5 ?
H7A C7 H7B . . 107.5 ?
N2 C8 C9 . . 122.6(3) ?
N2 C8 Br1 . . 122.4(3) ?
C9 C8 Br1 . . 115.0(2) ?
O1 C9 O2 . . 124.2(3) ?
O1 C9 C8 . . 122.7(3) ?
O2 C9 C8 . . 113.1(3) ?
O2 C10 C11 . . 109.5(3) ?
O2 C10 H10A . . 109.8 ?
C11 C10 H10A . . 109.8 ?
O2 C10 H10B . . 109.8 ?
C11 C10 H10B . . 109.8 ?
H10A C10 H10B . . 108.2 ?
C10 C11 H11A . . 109.5 ?
C10 C11 H11B . . 109.5 ?
H11A C11 H11B . . 109.5 ?
C10 C11 H11C . . 109.5 ?
H11A C11 H11C . . 109.5 ?
H11B C11 H11C . . 109.5 ?

loop_
_geom_bond_atom_site_label_1
_geom_bond_atom_site_label_2
_geom_bond_site_symmetry_2
_geom_bond_distance
_geom_bond_publ_flag
Br1 C8 . 1.906(3) ?
O1 C9 . 1.207(4) ?
O2 C9 . 1.328(4) ?
O2 C10 . 1.457(4) ?
N1 N2 . 1.320(3) ?
N1 C7 . 1.451(4) ?
N1 H1 . 0.8600 ?
N2 C8 . 1.280(4) ?
C1 C2 . 1.370(4) ?
C1 C6 . 1.374(5) ?
C1 C7 . 1.512(4) ?
C2 C3 . 1.388(5) ?
C2 H2 . 0.9300 ?
C3 C4 . 1.350(6) ?
C3 H3 . 0.9300 ?
C4 C5 . 1.355(6) ?
C4 H4 . 0.9300 ?
C5 C6 . 1.391(5) ?
C5 H5 . 0.9300 ?
C6 H6 . 0.9300 ?
C7 H7A . 0.9700 ?
C7 H7B . 0.9700 ?
C8 C9 . 1.468(5) ?
C10 C11 . 1.470(5) ?
C10 H10A . 0.9700 ?
C10 H10B . 0.9700 ?
C11 H11A . 0.9600 ?
C11 H11B . 0.9600 ?
C11 H11C . 0.9600 ?

loop_
_geom_hbond_atom_site_label_D
_geom_hbond_atom_site_label_H
_geom_hbond_atom_site_label_A
_geom_hbond_site_symmetry_A
_geom_hbond_distance_DH
_geom_hbond_distance_HA
_geom_hbond_distance_DA
_geom_hbond_angle_DHA
N1 H1 O1 2_655 0.86 2.24 2.965(4) 141

loop_
_cod_related_entry_id
_cod_related_entry_database
_cod_related_entry_code
1 ChemSpider 24745779
